data_7236527
loop_
_publ_author_name
'Huang, Haobo'
'Howland, Rachael'
'Agar, Ertan'
'Nourani, Mahnaz'
'Golen, James A.'
'Cappillino, Patrick J.'

_publ_section_title
;
 Bioinspired, high-stability, nonaqueous redox flow battery electrolytes
;
_journal_issue 23
_journal_name_full 'Journal of Materials Chemistry A'
_journal_page_first 11586
_journal_paper_doi 10.1039/C7TA00365J
_journal_volume 5
_journal_year 2017
_chemical_formula_sum 'C17 H40 N4 O13 V'
_chemical_formula_weight 559.47
_space_group_IT_number 2
_space_group_name_Hall '-P 1'
_space_group_name_H-M_alt 'P -1'
_symmetry_cell_setting triclinic
_symmetry_space_group_name_H-M 'P -1'
_atom_sites_solution_hydrogens geom
_atom_sites_solution_primary direct
_atom_sites_solution_secondary difmap
_audit_creation_method SHELXL-97
_audit_update_record
;
2017-01-09 deposited with the CCDC.
2017-04-12 downloaded from the CCDC.
;
_cell_angle_alpha 93.857(7)
_cell_angle_beta 102.755(7)
_cell_angle_gamma 101.878(6)
_cell_formula_units_Z 2
_cell_length_a 8.0000(15)
_cell_length_b 10.601(2)
_cell_length_c 16.400(4)
_cell_measurement_reflns_used 8093
_cell_measurement_temperature 200(2)
_cell_measurement_theta_max 26.00
_cell_measurement_theta_min 2.95
_cell_volume 1318.2(5)
_computing_cell_refinement 'Bruker SAINT'
_computing_data_collection 'Bruker APEX2'
_computing_data_reduction 'Bruker SAINT'
_computing_molecular_graphics 'Bruker SHELXTL'
_computing_publication_material 'Bruker SHELXTL'
_computing_structure_refinement 'SHELXL-97 (Sheldrick, 2008)'
_computing_structure_solution 'SHELXS-97 (Sheldrick, 2008)'
_diffrn_ambient_temperature 200(2)
_diffrn_measured_fraction_theta_full 0.998
_diffrn_measured_fraction_theta_max 0.986
_diffrn_measurement_device_type 'Bruker CMOS'
_diffrn_measurement_method '\f and \w scans'
_diffrn_radiation_monochromator graphite
_diffrn_radiation_source 'fine-focus sealed tube'
_diffrn_radiation_type MoK\a
_diffrn_radiation_wavelength 0.71073
_diffrn_reflns_av_R_equivalents 0.0414
_diffrn_reflns_av_sigmaI/netI 0.0345
_diffrn_reflns_limit_h_max 9
_diffrn_reflns_limit_h_min -9
_diffrn_reflns_limit_k_max 12
_diffrn_reflns_limit_k_min -13
_diffrn_reflns_limit_l_max 20
_diffrn_reflns_limit_l_min -20
_diffrn_reflns_number 21592
_diffrn_reflns_theta_full 25.25
_diffrn_reflns_theta_max 26.13
_diffrn_reflns_theta_min 2.95
_exptl_absorpt_coefficient_mu 0.443
_exptl_absorpt_correction_T_max 0.9654
_exptl_absorpt_correction_T_min 0.9088
_exptl_absorpt_correction_type multi-scan
_exptl_absorpt_process_details SADABS
_exptl_crystal_colour blue
_exptl_crystal_density_diffrn 1.410
_exptl_crystal_density_method 'not measured'
_exptl_crystal_description BLOCK
_exptl_crystal_F_000 594
_exptl_crystal_size_max 0.22
_exptl_crystal_size_mid 0.16
_exptl_crystal_size_min 0.08
_refine_diff_density_max 0.604
_refine_diff_density_min -0.571
_refine_diff_density_rms 0.062
_refine_ls_extinction_method none
_refine_ls_goodness_of_fit_ref 1.020
_refine_ls_hydrogen_treatment mixed
_refine_ls_matrix_type full
_refine_ls_number_parameters 345
_refine_ls_number_reflns 5169
_refine_ls_number_restraints 9
_refine_ls_restrained_S_all 1.020
_refine_ls_R_factor_all 0.0583
_refine_ls_R_factor_gt 0.0418
_refine_ls_shift/su_max 0.003
_refine_ls_shift/su_mean 0.000
_refine_ls_structure_factor_coef Fsqd
_refine_ls_weighting_details 'calc w=1/[\s^2^(Fo^2^)+(0.0623P)^2^+0.9193P] where P=(Fo^2^+2Fc^2^)/3'
_refine_ls_weighting_scheme calc
_refine_ls_wR_factor_gt 0.1058
_refine_ls_wR_factor_ref 0.1156
_reflns_number_gt 4185
_reflns_number_total 5169
_reflns_threshold_expression >2sigma(I)
_cod_data_source_file c7ta00365j2.cif
_cod_data_source_block umd764_a
_cod_depositor_comments
;
The following automatic conversions were performed:

data item '_exptl_absorpt_correction_type' value 'MULTI-SCAN' was
changed to 'multi-scan' in accordance with the
/home/saulius/struct/COD-crude-data/automatic-downloads/DataCite-retrospective/RSC/depositions/lib/dictionaries/cif_core.dic
dictionary named 'cif_core.dic' version 2.4.2 last updated on
2011-04-26.

data item '_symmetry_cell_setting' value 'Triclinic' was changed to
'triclinic' in accordance with the
/home/saulius/struct/COD-crude-data/automatic-downloads/DataCite-retrospective/RSC/depositions/lib/dictionaries/cif_core.dic
dictionary named 'cif_core.dic' version 2.4.2 last updated on
2011-04-26.

Automatic conversion script
Id: cif_fix_values 6909 2019-04-08 15:41:33Z antanas 
;
_cod_original_sg_symbol_H-M P-1
_cod_database_code 7236527

loop_
_symmetry_equiv_pos_as_xyz
'x, y, z'
'-x, -y, -z'

loop_
_atom_site_label
_atom_site_type_symbol
_atom_site_fract_x
_atom_site_fract_y
_atom_site_fract_z
_atom_site_U_iso_or_equiv
_atom_site_adp_type
_atom_site_occupancy
_atom_site_symmetry_multiplicity
_atom_site_calc_flag
_atom_site_refinement_flags
_atom_site_disorder_assembly
_atom_site_disorder_group
V1 V 0.65619(5) 0.70508(4) 0.79605(2) 0.01731(12) Uani 1 1 d . . .
O1 O 0.6045(2) 0.86349(15) 0.73575(11) 0.0262(4) Uani 1 1 d . . .
O2 O 0.6984(3) 1.01470(18) 0.65848(13) 0.0421(5) Uani 1 1 d . . .
O3 O 0.8921(2) 0.81855(15) 0.83320(10) 0.0235(4) Uani 1 1 d . . .
O4 O 1.0118(2) 0.47544(18) 0.81023(14) 0.0406(5) Uani 1 1 d . . .
O5 O 0.79147(19) 0.56311(15) 0.83045(10) 0.0222(3) Uani 1 1 d . . .
O6 O 0.6632(2) 0.76394(15) 0.91895(10) 0.0241(4) Uani 1 1 d . . .
O7 O 0.5351(2) 0.72532(18) 1.02535(11) 0.0353(4) Uani 1 1 d . . .
O8 O 0.40269(19) 0.67968(15) 0.78347(10) 0.0224(4) Uani 1 1 d . . .
O9 O 0.3961(3) 0.39166(19) 0.61851(12) 0.0444(5) Uani 1 1 d . . .
O10 O 0.5655(2) 0.58308(16) 0.68042(10) 0.0241(4) Uani 1 1 d . . .
O11 O 0.1994(9) 1.1428(6) 0.6627(6) 0.0802(12) Uiso 0.552(12) 1 d PD A 1
H11D H 0.255(9) 1.100(7) 0.698(5) 0.120 Uiso 0.552(12) 1 d PD A 1
H11E H 0.278(8) 1.214(5) 0.666(6) 0.120 Uiso 0.552(12) 1 d PD A 1
O11A O 0.2339(12) 1.1345(8) 0.6296(8) 0.0802(12) Uiso 0.448(12) 1 d PD A 2
H11F H 0.298(11) 1.098(11) 0.666(6) 0.120 Uiso 0.448(12) 1 d PD A 2
H11G H 0.302(11) 1.167(11) 0.599(6) 0.120 Uiso 0.448(12) 1 d PD A 2
O12 O 0.2615(3) 0.4091(2) 0.45195(13) 0.0486(5) Uani 1 1 d D . .
H12E H 0.320(4) 0.401(4) 0.5011(12) 0.073 Uiso 1 1 d D . .
H12D H 0.328(4) 0.420(4) 0.4178(19) 0.073 Uiso 1 1 d D . .
O13 O 0.3205(3) 0.9630(3) 0.75161(19) 0.0660(7) Uani 1 1 d D . .
H13 H 0.403(4) 0.931(4) 0.739(3) 0.099 Uiso 1 1 d D . .
N1 N 0.8718(2) 0.76145(18) 0.75188(11) 0.0198(4) Uani 1 1 d . . .
N2 N 0.4556(2) 0.57428(17) 0.81674(11) 0.0181(4) Uani 1 1 d . . .
N3 N 0.8698(3) 0.20242(19) 0.91668(13) 0.0278(5) Uani 1 1 d . . .
N4 N 0.2098(3) 0.7642(2) 0.49046(14) 0.0320(5) Uani 1 1 d . . .
C1 C 0.7130(3) 0.9191(2) 0.69489(15) 0.0252(5) Uani 1 1 d . . .
C2 C 0.8652(3) 0.8562(2) 0.69088(16) 0.0254(5) Uani 1 1 d . . .
H2A H 0.8484 0.8124 0.6335 0.030 Uiso 1 1 calc R . .
H2B H 0.9769 0.9230 0.7045 0.030 Uiso 1 1 calc R . .
C3 C 0.9787(3) 0.6662(2) 0.74794(16) 0.0245(5) Uani 1 1 d . . .
H3A H 1.1048 0.7085 0.7698 0.029 Uiso 1 1 calc R . .
H3B H 0.9607 0.6290 0.6888 0.029 Uiso 1 1 calc R . .
C4 C 0.9256(3) 0.5595(2) 0.80047(15) 0.0243(5) Uani 1 1 d . . .
C5 C 0.5538(3) 0.6972(2) 0.95475(15) 0.0229(5) Uani 1 1 d . . .
C6 C 0.4446(3) 0.5694(2) 0.90414(14) 0.0228(5) Uani 1 1 d . . .
H6A H 0.4907 0.4958 0.9267 0.027 Uiso 1 1 calc R . .
H6B H 0.3205 0.5573 0.9079 0.027 Uiso 1 1 calc R . .
C7 C 0.3899(3) 0.4551(2) 0.75848(14) 0.0233(5) Uani 1 1 d . . .
H7A H 0.2596 0.4320 0.7447 0.028 Uiso 1 1 calc R . .
H7B H 0.4336 0.3828 0.7845 0.028 Uiso 1 1 calc R . .
C8 C 0.4540(3) 0.4772(2) 0.67906(15) 0.0252(5) Uani 1 1 d . . .
C9 C 0.8095(5) 0.0929(3) 0.9634(2) 0.0543(9) Uani 1 1 d . . .
H9A H 0.7758 0.0114 0.9257 0.081 Uiso 1 1 calc R . .
H9B H 0.7079 0.1072 0.9838 0.081 Uiso 1 1 calc R . .
H9C H 0.9052 0.0882 1.0113 0.081 Uiso 1 1 calc R . .
C10 C 1.0207(4) 0.1801(3) 0.8827(2) 0.0486(8) Uani 1 1 d . . .
H10A H 0.9852 0.0976 0.8459 0.073 Uiso 1 1 calc R . .
H10B H 1.1196 0.1769 0.9294 0.073 Uiso 1 1 calc R . .
H10C H 1.0567 0.2511 0.8505 0.073 Uiso 1 1 calc R . .
C11 C 0.9273(4) 0.3256(3) 0.97516(18) 0.0391(7) Uani 1 1 d . . .
H11B H 0.9698 0.3976 0.9450 0.059 Uiso 1 1 calc R . .
H11C H 1.0223 0.3179 1.0225 0.059 Uiso 1 1 calc R . .
H11A H 0.8277 0.3424 0.9964 0.059 Uiso 1 1 calc R . .
C12 C 0.7225(3) 0.2137(3) 0.84542(17) 0.0345(6) Uani 1 1 d . . .
H12A H 0.6852 0.1331 0.8066 0.052 Uiso 1 1 calc R . .
H12B H 0.7626 0.2865 0.8154 0.052 Uiso 1 1 calc R . .
H12C H 0.6232 0.2287 0.8676 0.052 Uiso 1 1 calc R . .
C13 C 0.1516(7) 0.8846(4) 0.5077(3) 0.0800(14) Uani 1 1 d . . .
H13A H 0.1598 0.9377 0.4614 0.120 Uiso 1 1 calc R . .
H13B H 0.2269 0.9335 0.5604 0.120 Uiso 1 1 calc R . .
H13C H 0.0293 0.8627 0.5126 0.120 Uiso 1 1 calc R . .
C14 C 0.1039(5) 0.6949(4) 0.4073(2) 0.0666(11) Uani 1 1 d . . .
H14A H 0.1159 0.7524 0.3635 0.100 Uiso 1 1 calc R . .
H14B H -0.0201 0.6696 0.4090 0.100 Uiso 1 1 calc R . .
H14C H 0.1463 0.6172 0.3946 0.100 Uiso 1 1 calc R . .
C15 C 0.3970(4) 0.7974(4) 0.4873(2) 0.0620(10) Uani 1 1 d . . .
H15A H 0.4102 0.8507 0.4416 0.093 Uiso 1 1 calc R . .
H15B H 0.4367 0.7175 0.4773 0.093 Uiso 1 1 calc R . .
H15C H 0.4680 0.8460 0.5410 0.093 Uiso 1 1 calc R . .
C16 C 0.1893(5) 0.6798(3) 0.5585(2) 0.0535(8) Uani 1 1 d . . .
H16A H 0.2309 0.6011 0.5475 0.080 Uiso 1 1 calc R . .
H16B H 0.0650 0.6559 0.5598 0.080 Uiso 1 1 calc R . .
H16C H 0.2586 0.7270 0.6129 0.080 Uiso 1 1 calc R . .
C17 C 0.3254(4) 0.9671(3) 0.8410(2) 0.0583(9) Uani 1 1 d . . .
H17C H 0.3602 1.0575 0.8669 0.087 Uiso 1 1 calc R . .
H17A H 0.4109 0.9192 0.8680 0.087 Uiso 1 1 calc R . .
H17B H 0.2086 0.9273 0.8483 0.087 Uiso 1 1 calc R . .

loop_
_atom_site_aniso_label
_atom_site_aniso_U_11
_atom_site_aniso_U_22
_atom_site_aniso_U_33
_atom_site_aniso_U_23
_atom_site_aniso_U_13
_atom_site_aniso_U_12
V1 0.01451(19) 0.0211(2) 0.0177(2) 0.00411(14) 0.00608(14) 0.00421(14)
O1 0.0252(9) 0.0260(9) 0.0323(10) 0.0107(7) 0.0113(7) 0.0095(7)
O2 0.0541(12) 0.0351(10) 0.0499(13) 0.0250(9) 0.0243(10) 0.0198(9)
O3 0.0208(8) 0.0286(9) 0.0197(8) 0.0006(7) 0.0068(6) 0.0007(7)
O4 0.0304(10) 0.0396(11) 0.0652(14) 0.0228(10) 0.0228(9) 0.0202(8)
O5 0.0181(8) 0.0280(9) 0.0234(9) 0.0077(7) 0.0072(7) 0.0079(7)
O6 0.0244(8) 0.0276(9) 0.0209(8) 0.0001(7) 0.0096(7) 0.0034(7)
O7 0.0400(10) 0.0418(11) 0.0254(10) -0.0041(8) 0.0178(8) 0.0037(8)
O8 0.0175(8) 0.0257(8) 0.0273(9) 0.0099(7) 0.0066(7) 0.0088(6)
O9 0.0624(13) 0.0386(11) 0.0232(10) -0.0066(8) 0.0097(9) -0.0048(10)
O10 0.0249(8) 0.0315(9) 0.0171(8) 0.0038(7) 0.0075(7) 0.0058(7)
O12 0.0400(12) 0.0823(16) 0.0282(11) 0.0043(11) 0.0128(9) 0.0204(11)
O13 0.0486(14) 0.0666(16) 0.099(2) 0.0225(15) 0.0321(14) 0.0304(12)
N1 0.0176(9) 0.0250(10) 0.0181(10) 0.0040(8) 0.0067(8) 0.0046(8)
N2 0.0155(9) 0.0212(9) 0.0190(10) 0.0044(8) 0.0055(7) 0.0048(7)
N3 0.0271(11) 0.0242(10) 0.0298(12) -0.0021(9) 0.0029(9) 0.0068(8)
N4 0.0368(12) 0.0319(12) 0.0317(12) 0.0092(9) 0.0120(10) 0.0117(10)
C1 0.0300(13) 0.0226(12) 0.0228(12) 0.0045(10) 0.0070(10) 0.0041(10)
C2 0.0259(12) 0.0266(12) 0.0266(13) 0.0088(10) 0.0126(10) 0.0041(10)
C3 0.0162(11) 0.0320(13) 0.0297(13) 0.0056(10) 0.0104(10) 0.0091(9)
C4 0.0191(11) 0.0285(12) 0.0250(13) 0.0034(10) 0.0036(9) 0.0067(10)
C5 0.0216(11) 0.0281(12) 0.0226(12) 0.0042(10) 0.0090(10) 0.0094(10)
C6 0.0232(11) 0.0273(12) 0.0201(12) 0.0051(9) 0.0110(9) 0.0038(9)
C7 0.0217(11) 0.0254(12) 0.0203(12) 0.0001(9) 0.0041(9) 0.0018(9)
C8 0.0252(12) 0.0286(13) 0.0203(12) 0.0014(10) 0.0018(10) 0.0072(10)
C9 0.054(2) 0.0382(17) 0.068(2) 0.0230(16) 0.0071(17) 0.0071(15)
C10 0.0302(15) 0.0549(19) 0.059(2) -0.0147(16) 0.0086(14) 0.0150(14)
C11 0.0479(17) 0.0314(14) 0.0308(15) -0.0087(12) 0.0013(13) 0.0056(12)
C12 0.0268(13) 0.0416(15) 0.0309(15) -0.0014(12) -0.0003(11) 0.0076(11)
C13 0.140(4) 0.060(2) 0.077(3) 0.028(2) 0.062(3) 0.062(3)
C14 0.073(3) 0.059(2) 0.049(2) 0.0059(17) -0.0131(18) 0.0028(19)
C15 0.0367(17) 0.080(3) 0.070(2) 0.032(2) 0.0142(16) 0.0054(17)
C16 0.070(2) 0.053(2) 0.048(2) 0.0247(16) 0.0274(17) 0.0180(17)
C17 0.0421(18) 0.052(2) 0.081(3) -0.0084(18) 0.0244(18) 0.0057(15)

loop_
_atom_type_symbol
_atom_type_description
_atom_type_scat_dispersion_real
_atom_type_scat_dispersion_imag
_atom_type_scat_source
C C 0.0033 0.0016 'International Tables Vol C Tables 4.2.6.8 and 6.1.1.4'
H H 0.0000 0.0000 'International Tables Vol C Tables 4.2.6.8 and 6.1.1.4'
N N 0.0061 0.0033 'International Tables Vol C Tables 4.2.6.8 and 6.1.1.4'
O O 0.0106 0.0060 'International Tables Vol C Tables 4.2.6.8 and 6.1.1.4'
V V 0.3005 0.5294 'International Tables Vol C Tables 4.2.6.8 and 6.1.1.4'

loop_
_geom_angle_atom_site_label_1
_geom_angle_atom_site_label_2
_geom_angle_atom_site_label_3
_geom_angle
O8 V1 O3 149.15(7)
O8 V1 N2 40.79(7)
O3 V1 N2 151.68(7)
O8 V1 N1 150.46(7)
O3 V1 N1 40.90(7)
N2 V1 N1 154.18(8)
O8 V1 O6 82.61(7)
O3 V1 O6 78.65(7)
N2 V1 O6 78.28(7)
N1 V1 O6 119.40(7)
O8 V1 O5 122.76(6)
O3 V1 O5 82.50(7)
N2 V1 O5 82.23(7)
N1 V1 O5 78.59(7)
O6 V1 O5 92.31(7)
O8 V1 O1 78.41(6)
O3 V1 O1 82.00(7)
N2 V1 O1 119.04(7)
N1 V1 O1 77.63(7)
O6 V1 O1 102.54(7)
O5 V1 O1 155.93(7)
O8 V1 O10 80.29(7)
O3 V1 O10 123.78(6)
N2 V1 O10 77.51(7)
N1 V1 O10 83.01(7)
O6 V1 O10 155.73(7)
O5 V1 O10 82.70(6)
O1 V1 O10 90.77(7)
C1 O1 V1 118.90(14)
N1 O3 V1 71.52(10)
C4 O5 V1 117.37(14)
C5 O6 V1 118.79(15)
N2 O8 V1 71.48(10)
C8 O10 V1 116.71(14)
H11D O11 H11E 102(2)
H11D O11 H11F 43(8)
H11E O11 H11F 86(9)
H11D O11A H11E 76(4)
H11D O11A H11F 35(8)
H11E O11A H11F 89(10)
H11D O11A H11G 135(8)
H11E O11A H11G 87(8)
H11F O11A H11G 105(2)
H12E O12 H12D 111(4)
C17 O13 H13 112(3)
O3 N1 C3 112.89(17)
O3 N1 C2 111.93(17)
C3 N1 C2 119.69(18)
O3 N1 V1 67.58(10)
C3 N1 V1 116.04(14)
C2 N1 V1 117.17(14)
O8 N2 C7 112.96(17)
O8 N2 C6 112.62(17)
C7 N2 C6 118.64(18)
O8 N2 V1 67.72(10)
C7 N2 V1 117.43(14)
C6 N2 V1 116.59(14)
C9 N3 C10 110.1(2)
C9 N3 C11 109.2(2)
C10 N3 C11 109.0(2)
C9 N3 C12 109.9(2)
C10 N3 C12 109.2(2)
C11 N3 C12 109.3(2)
C13 N4 C15 109.3(3)
C13 N4 C14 109.4(3)
C15 N4 C14 108.5(3)
C13 N4 C16 109.8(2)
C15 N4 C16 109.3(2)
C14 N4 C16 110.4(3)
O2 C1 O1 124.8(2)
O2 C1 C2 119.5(2)
O1 C1 C2 115.7(2)
N1 C2 C1 108.37(18)
N1 C2 H2A 110.0
C1 C2 H2A 110.0
N1 C2 H2B 110.0
C1 C2 H2B 110.0
H2A C2 H2B 108.4
N1 C3 C4 108.98(18)
N1 C3 H3A 109.9
C4 C3 H3A 109.9
N1 C3 H3B 109.9
C4 C3 H3B 109.9
H3A C3 H3B 108.3
O4 C4 O5 125.0(2)
O4 C4 C3 118.2(2)
O5 C4 C3 116.79(19)
O7 C5 O6 125.9(2)
O7 C5 C6 118.9(2)
O6 C5 C6 115.19(19)
N2 C6 C5 108.01(18)
N2 C6 H6A 110.1
C5 C6 H6A 110.1
N2 C6 H6B 110.1
C5 C6 H6B 110.1
H6A C6 H6B 108.4
N2 C7 C8 108.41(19)
N2 C7 H7A 110.0
C8 C7 H7A 110.0
N2 C7 H7B 110.0
C8 C7 H7B 110.0
H7A C7 H7B 108.4
O9 C8 O10 125.0(2)
O9 C8 C7 117.9(2)
O10 C8 C7 117.1(2)
N3 C9 H9A 109.5
N3 C9 H9B 109.5
H9A C9 H9B 109.5
N3 C9 H9C 109.5
H9A C9 H9C 109.5
H9B C9 H9C 109.5
N3 C10 H10A 109.5
N3 C10 H10B 109.5
H10A C10 H10B 109.5
N3 C10 H10C 109.5
H10A C10 H10C 109.5
H10B C10 H10C 109.5
N3 C11 H11B 109.5
N3 C11 H11C 109.5
H11B C11 H11C 109.5
N3 C11 H11A 109.5
H11B C11 H11A 109.5
H11C C11 H11A 109.5
N3 C12 H12A 109.5
N3 C12 H12B 109.5
H12A C12 H12B 109.5
N3 C12 H12C 109.5
H12A C12 H12C 109.5
H12B C12 H12C 109.5
N4 C13 H13A 109.5
N4 C13 H13B 109.5
H13A C13 H13B 109.5
N4 C13 H13C 109.5
H13A C13 H13C 109.5
H13B C13 H13C 109.5
N4 C14 H14A 109.5
N4 C14 H14B 109.5
H14A C14 H14B 109.5
N4 C14 H14C 109.5
H14A C14 H14C 109.5
H14B C14 H14C 109.5
N4 C15 H15A 109.5
N4 C15 H15B 109.5
H15A C15 H15B 109.5
N4 C15 H15C 109.5
H15A C15 H15C 109.5
H15B C15 H15C 109.5
N4 C16 H16A 109.5
N4 C16 H16B 109.5
H16A C16 H16B 109.5
N4 C16 H16C 109.5
H16A C16 H16C 109.5
H16B C16 H16C 109.5
O13 C17 H17C 109.5
O13 C17 H17A 109.5
H17C C17 H17A 109.5
O13 C17 H17B 109.5
H17C C17 H17B 109.5
H17A C17 H17B 109.5

loop_
_geom_bond_atom_site_label_1
_geom_bond_atom_site_label_2
_geom_bond_distance
V1 O8 1.9521(16)
V1 O3 1.9595(16)
V1 N2 2.0003(18)
V1 N1 2.0104(18)
V1 O6 2.0546(17)
V1 O5 2.0663(16)
V1 O1 2.0731(16)
V1 O10 2.1145(17)
O1 C1 1.284(3)
O2 C1 1.223(3)
O3 N1 1.388(2)
O4 C4 1.233(3)
O5 C4 1.282(3)
O6 C5 1.280(3)
O7 C5 1.225(3)
O8 N2 1.378(2)
O9 C8 1.235(3)
O10 C8 1.277(3)
O11 H11D 0.867(5)
O11 H11E 0.864(5)
O11 H11F 0.99(7)
O11A H11D 1.20(5)
O11A H11E 0.95(7)
O11A H11F 0.864(5)
O11A H11G 0.862(5)
O12 H12E 0.857(10)
O12 H12D 0.852(10)
O13 C17 1.455(5)
O13 H13 0.860(10)
N1 C3 1.458(3)
N1 C2 1.465(3)
N2 C7 1.459(3)
N2 C6 1.459(3)
N3 C9 1.489(4)
N3 C10 1.490(3)
N3 C11 1.492(3)
N3 C12 1.496(3)
N4 C13 1.477(4)
N4 C15 1.479(4)
N4 C14 1.489(4)
N4 C16 1.492(4)
C1 C2 1.515(3)
C2 H2A 0.9900
C2 H2B 0.9900
C3 C4 1.515(3)
C3 H3A 0.9900
C3 H3B 0.9900
C5 C6 1.526(3)
C6 H6A 0.9900
C6 H6B 0.9900
C7 C8 1.517(3)
C7 H7A 0.9900
C7 H7B 0.9900
C9 H9A 0.9800
C9 H9B 0.9800
C9 H9C 0.9800
C10 H10A 0.9800
C10 H10B 0.9800
C10 H10C 0.9800
C11 H11B 0.9800
C11 H11C 0.9800
C11 H11A 0.9800
C12 H12A 0.9800
C12 H12B 0.9800
C12 H12C 0.9800
C13 H13A 0.9800
C13 H13B 0.9800
C13 H13C 0.9800
C14 H14A 0.9800
C14 H14B 0.9800
C14 H14C 0.9800
C15 H15A 0.9800
C15 H15B 0.9800
C15 H15C 0.9800
C16 H16A 0.9800
C16 H16B 0.9800
C16 H16C 0.9800
C17 H17C 0.9800
C17 H17A 0.9800
C17 H17B 0.9800

loop_
_geom_hbond_atom_site_label_D
_geom_hbond_atom_site_label_H
_geom_hbond_atom_site_label_A
_geom_hbond_distance_DH
_geom_hbond_distance_HA
_geom_hbond_distance_DA
_geom_hbond_angle_DHA
_geom_hbond_site_symmetry_A
O11 H11D O13 0.867(5) 1.85(3) 2.685(7) 161(8) .
O11 H11E O9 0.864(5) 2.20(4) 3.002(8) 154(8) 1_565
O11A H11F O13 0.864(5) 2.08(5) 2.862(9) 151(9) .
O11A H11G O9 0.862(5) 2.33(11) 2.804(9) 115(9) 1_565
O12 H12E O9 0.857(10) 1.903(14) 2.740(3) 165(4) .
O12 H12D O10 0.852(10) 1.983(14) 2.817(3) 166(4) 2_666
O13 H13 O1 0.860(10) 1.899(14) 2.748(3) 169(5) .

loop_
_geom_torsion_atom_site_label_1
_geom_torsion_atom_site_label_2
_geom_torsion_atom_site_label_3
_geom_torsion_atom_site_label_4
_geom_torsion
O8 V1 O1 C1 -158.07(18)
O3 V1 O1 C1 45.89(17)
N2 V1 O1 C1 -154.27(17)
N1 V1 O1 C1 4.53(17)
O6 V1 O1 C1 122.30(17)
O5 V1 O1 C1 -4.5(3)
O10 V1 O1 C1 -78.15(17)
O8 V1 O3 N1 -131.20(14)
N2 V1 O3 N1 139.10(15)
O6 V1 O3 N1 175.09(11)
O5 V1 O3 N1 81.20(11)
O1 V1 O3 N1 -80.32(11)
O10 V1 O3 N1 5.22(13)
O8 V1 O5 C4 147.72(16)
O3 V1 O5 C4 -51.35(16)
N2 V1 O5 C4 152.58(17)
N1 V1 O5 C4 -10.04(16)
O6 V1 O5 C4 -129.58(17)
O1 V1 O5 C4 -1.1(3)
O10 V1 O5 C4 74.26(16)
O8 V1 O6 C5 43.74(16)
O3 V1 O6 C5 -160.89(17)
N2 V1 O6 C5 2.57(16)
N1 V1 O6 C5 -157.20(15)
O5 V1 O6 C5 -79.01(16)
O1 V1 O6 C5 120.07(16)
O10 V1 O6 C5 -1.7(3)
O3 V1 O8 N2 -133.44(14)
N1 V1 O8 N2 138.56(15)
O6 V1 O8 N2 -80.61(11)
O5 V1 O8 N2 7.37(13)
O1 V1 O8 N2 174.91(11)
O10 V1 O8 N2 82.10(11)
O8 V1 O10 C8 -52.31(16)
O3 V1 O10 C8 148.70(15)
N2 V1 O10 C8 -10.80(16)
N1 V1 O10 C8 152.14(17)
O6 V1 O10 C8 -6.5(3)
O5 V1 O10 C8 72.82(16)
O1 V1 O10 C8 -130.42(16)
V1 O3 N1 C3 -109.95(16)
V1 O3 N1 C2 111.49(16)
O8 V1 N1 O3 128.50(15)
N2 V1 N1 O3 -134.52(17)
O6 V1 N1 O3 -5.52(12)
O5 V1 N1 O3 -91.70(10)
O1 V1 N1 O3 92.03(11)
O10 V1 N1 O3 -175.63(11)
O8 V1 N1 C3 -126.03(17)
O3 V1 N1 C3 105.47(19)
N2 V1 N1 C3 -29.0(3)
O6 V1 N1 C3 99.94(16)
O5 V1 N1 C3 13.76(15)
O1 V1 N1 C3 -162.50(17)
O10 V1 N1 C3 -70.16(16)
O8 V1 N1 C2 24.5(3)
O3 V1 N1 C2 -104.02(19)
N2 V1 N1 C2 121.5(2)
O6 V1 N1 C2 -109.54(16)
O5 V1 N1 C2 164.28(17)
O1 V1 N1 C2 -11.99(16)
O10 V1 N1 C2 80.35(17)
V1 O8 N2 C7 -111.54(16)
V1 O8 N2 C6 110.69(16)
O3 V1 N2 O8 128.30(15)
N1 V1 N2 O8 -131.50(17)
O6 V1 N2 O8 92.25(11)
O5 V1 N2 O8 -173.75(11)
O1 V1 N2 O8 -5.71(13)
O10 V1 N2 O8 -89.56(10)
O8 V1 N2 C7 105.21(18)
O3 V1 N2 C7 -126.49(18)
N1 V1 N2 C7 -26.3(3)
O6 V1 N2 C7 -162.54(16)
O5 V1 N2 C7 -68.54(15)
O1 V1 N2 C7 99.50(16)
O10 V1 N2 C7 15.65(15)
O8 V1 N2 C6 -105.06(18)
O3 V1 N2 C6 23.2(2)
N1 V1 N2 C6 123.44(19)
O6 V1 N2 C6 -12.81(15)
O5 V1 N2 C6 81.20(15)
O1 V1 N2 C6 -110.76(15)
O10 V1 N2 C6 165.39(16)
V1 O1 C1 O2 -178.4(2)
V1 O1 C1 C2 3.6(3)
O3 N1 C2 C1 -58.6(2)
C3 N1 C2 C1 165.96(19)
V1 N1 C2 C1 16.6(2)
O2 C1 C2 N1 169.2(2)
O1 C1 C2 N1 -12.6(3)
O3 N1 C3 C4 60.1(2)
C2 N1 C3 C4 -164.9(2)
V1 N1 C3 C4 -15.1(2)
V1 O5 C4 O4 -174.6(2)
V1 O5 C4 C3 4.3(3)
N1 C3 C4 O4 -174.2(2)
N1 C3 C4 O5 6.8(3)
V1 O6 C5 O7 -174.82(19)
V1 O6 C5 C6 7.7(2)
O8 N2 C6 C5 -56.2(2)
C7 N2 C6 C5 168.68(18)
V1 N2 C6 C5 19.3(2)
O7 C5 C6 N2 165.3(2)
O6 C5 C6 N2 -17.0(3)
O8 N2 C7 C8 58.2(2)
C6 N2 C7 C8 -166.77(18)
V1 N2 C7 C8 -17.7(2)
V1 O10 C8 O9 -175.3(2)
V1 O10 C8 C7 4.0(3)
N2 C7 C8 O9 -172.4(2)
N2 C7 C8 O10 8.2(3)
